data_9011893
loop_
_publ_author_name
'Maksimova, N. V.'
'Ilyukhin, V. V.'
'Belov, N. V.'

_publ_section_title
;
 Crystal structure of sorensenite
;
_journal_name_full 'Soviet Physics Doklady'
_journal_page_first 681
_journal_page_last 682
_journal_volume 18
_journal_year 1974
_chemical_formula_sum 'Be2 H4 Na4 O20 Si6 Sn'
_chemical_name_mineral Sorensenite
_space_group_IT_number 9
_symmetry_space_group_name_Hall 'C -2yc'
_symmetry_space_group_name_H-M 'C 1 c 1'
_cell_angle_alpha 90
_cell_angle_beta 117.1
_cell_angle_gamma 90
_cell_formula_units_Z 4
_cell_length_a 20.78
_cell_length_b 7.45
_cell_length_c 12.05
_cell_volume 1660.668
_database_code_amcsd 0015600
_exptl_crystal_density_diffrn 2.885
_cod_original_formula_sum 'Na4 Sn Be2 Si6 O20 H4'
_cod_database_code 9011893

loop_
_space_group_symop_operation_xyz
x,y,z
1/2+x,1/2+y,z
x,-y,1/2+z
1/2+x,1/2-y,1/2+z

loop_
_atom_site_label
_atom_site_fract_x
_atom_site_fract_y
_atom_site_fract_z
_atom_site_type_symbol
_atom_site_attached_hydrogens
Na1 0.30400 0.22700 0.45200 Na 0
Na2 0.19800 0.77100 0.05900 Na 0
Na3 0.51100 0.94800 0.47300 Na 0
Na4 0.99900 0.04800 0.48700 Na 0
Sn 0.49980 0.23710 0.24650 Sn 0
Be1 0.24800 0.09300 0.98900 Be 0
Be2 0.25100 0.40800 0.01000 Be 0
Si1 0.35340 0.05270 0.23820 Si 0
Si2 0.14690 0.53660 0.24690 Si 0
Si3 0.35440 0.44450 0.24500 Si 0
Si4 0.14530 0.96050 0.25090 Si 0
Si5 0.13480 0.23880 0.05390 Si 0
Si6 0.36840 0.76240 0.44540 Si 0
O1 0.06700 0.95600 0.24400 O 0
O2 0.06500 0.56100 0.23400 O 0
O3 0.29200 0.96500 0.11000 O 0
O4 0.29800 0.52300 0.11900 O 0
O5 0.13600 0.08100 0.13400 O 0
O6 0.35500 0.93300 0.35200 O 0
O7 0.16800 0.74700 0.22000 O 0
O8 0.19800 0.25400 0.01400 O 0
O9 0.04900 0.73800 0.43800 O 0
O10 0.43600 0.44900 0.26100 O 0
O11 0.43100 0.03900 0.23700 O 0
O12 0.20900 0.47400 0.38100 O 0
O13 0.21200 0.03600 0.37500 O 0
O14 0.36600 0.57800 0.36700 O 0
O15 0.15000 0.43100 0.12700 O 0
O16 0.33700 0.24800 0.27000 O 0
O17 0.30600 0.25500 0.98800 O 0
O18 0.44900 0.25900 0.05800 O 0
Wat19 0.07300 0.21200 0.39200 O 2
Wat20 0.43800 0.74700 0.09600 O 2

loop_
_cod_changelog_entry_id
_cod_changelog_entry_author
_cod_changelog_entry_date
_cod_changelog_entry_text
1
;cod-tools version 3.8.0
Id: cif_guess_AMCSD_atom_types 9574 2023-05-10 09:00:05Z saulius
;
2023-05-10T18:53:36+03:00
;Derived atom types and hydrogen counts
from atom names that follow the AMCSD naming convention
(Wat == water, O-H == hydroxyl).
;

loop_
_cod_related_entry_id
_cod_related_entry_database
_cod_related_entry_code
1 AMCSD 0015600
